data_4339302
loop_
_publ_author_name
'Lim, Jeong Hak'
'You, Young Sin'
'Yoo, Houng Sik'
'Yoon, Jung Hee'
'Kim, Jae Il'
'Koh, Eui Kwan'
'Hong, Chang Seop'

_publ_section_title
;
 Bimetallic M(V)(2)Cu(II)(3) (M = Mo, W) coordination complexes based on
 octacyanometalates: structures and magnetic variations tuned by chelated
 tetradentate macrocyclic ligands.
;
_journal_issue 25
_journal_name_full 'Inorganic chemistry'
_journal_page_first 10578
_journal_page_last 10586
_journal_paper_doi 10.1021/ic701243w
_journal_volume 46
_journal_year 2007
_chemical_formula_sum 'C62 H126 Cu3 N36 O16 W2'
_chemical_formula_weight 2190.31
_chemical_name_systematic
;
 ?
;
_space_group_IT_number 2
_symmetry_cell_setting triclinic
_symmetry_space_group_name_Hall '-P 1'
_symmetry_space_group_name_H-M 'P -1'
_atom_sites_solution_hydrogens geom
_atom_sites_solution_primary direct
_atom_sites_solution_secondary difmap
_audit_creation_method SHELXL-97
_cell_angle_alpha 70.3950(10)
_cell_angle_beta 85.1500(10)
_cell_angle_gamma 85.8310(10)
_cell_formula_units_Z 1
_cell_length_a 9.8329(2)
_cell_length_b 15.5828(4)
_cell_length_c 16.0557(4)
_cell_measurement_reflns_used 7673
_cell_measurement_temperature 130
_cell_measurement_theta_max 26.03
_cell_measurement_theta_min 2.41
_cell_volume 2306.63(10)
_computing_cell_refinement 'Bruker SMART APEXll'
_computing_data_collection 'Bruker SMART APEXll'
_computing_data_reduction 'Bruker SAINT'
_computing_molecular_graphics WingX
_computing_publication_material WingX
_computing_structure_refinement 'SHELXL-97 (Sheldrick, 1997)'
_computing_structure_solution 'SHELXS-97 (Sheldrick, 1990)'
_diffrn_ambient_temperature 130
_diffrn_measured_fraction_theta_full 0.944
_diffrn_measured_fraction_theta_max 0.944
_diffrn_measurement_device_type 'CCD area detector'
_diffrn_measurement_method 'omega scan'
_diffrn_radiation_monochromator graphite
_diffrn_radiation_source 'fine-focus sealed tube'
_diffrn_radiation_type MoK\a
_diffrn_radiation_wavelength 0.71073
_diffrn_reflns_av_R_equivalents 0.0422
_diffrn_reflns_av_sigmaI/netI 0.0592
_diffrn_reflns_limit_h_max 13
_diffrn_reflns_limit_h_min -13
_diffrn_reflns_limit_k_max 20
_diffrn_reflns_limit_k_min -17
_diffrn_reflns_limit_l_max 19
_diffrn_reflns_limit_l_min -20
_diffrn_reflns_number 31188
_diffrn_reflns_theta_full 28.28
_diffrn_reflns_theta_max 28.28
_diffrn_reflns_theta_min 1.35
_exptl_absorpt_coefficient_mu 3.241
_exptl_absorpt_correction_T_max 0.8547
_exptl_absorpt_correction_T_min 0.6421
_exptl_absorpt_correction_type multi-scan
_exptl_absorpt_process_details SADABS
_exptl_crystal_colour red
_exptl_crystal_density_diffrn 1.577
_exptl_crystal_density_method 'not measured'
_exptl_crystal_description plate
_exptl_crystal_F_000 1113
_exptl_crystal_size_max 0.15
_exptl_crystal_size_mid 0.12
_exptl_crystal_size_min 0.05
_platon_squeeze_details ' ?'
_refine_diff_density_max 1.210
_refine_diff_density_min -1.743
_refine_diff_density_rms 0.136
_refine_ls_extinction_method none
_refine_ls_goodness_of_fit_ref 1.045
_refine_ls_hydrogen_treatment constr
_refine_ls_matrix_type full
_refine_ls_number_parameters 515
_refine_ls_number_reflns 10815
_refine_ls_number_restraints 0
_refine_ls_restrained_S_all 1.045
_refine_ls_R_factor_all 0.0548
_refine_ls_R_factor_gt 0.0376
_refine_ls_shift/su_max 0.003
_refine_ls_shift/su_mean 0.000
_refine_ls_structure_factor_coef Fsqd
_refine_ls_weighting_details 'calc w=1/[\s^2^(Fo^2^)+(0.0454P)^2^+0.0000P] where P=(Fo^2^+2Fc^2^)/3'
_refine_ls_weighting_scheme calc
_refine_ls_wR_factor_gt 0.0821
_refine_ls_wR_factor_ref 0.0861
_reflns_number_gt 8636
_reflns_number_total 10815
_reflns_threshold_expression >2sigma(I)
_cod_data_source_file ic701243w-file003.cif
_cod_data_source_block squeezed
_cod_depositor_comments
;
The following automatic conversions were performed:

'_exptl_absorpt_correction_type' value 'MULTI-SCAN' changed to
'multi-scan' according to
/usr/data/users/saulius/automatic-downloads/retrospective/ACS/lib/dictionaries/cif_core.dic
dictionary named 'cif_core.dic' version 2.4.2 from 2011-04-26.

Automatic conversion script
Id: cif_fix_values 2281 2013-09-26 08:29:07Z andrius 
;
_cod_original_cell_volume 2306.63(9)
_cod_original_sg_symbol_H-M P-1
_cod_database_code 4339302

loop_
_symmetry_equiv_pos_as_xyz
'x, y, z'
'-x, -y, -z'

loop_
_atom_site_label
_atom_site_type_symbol
_atom_site_fract_x
_atom_site_fract_y
_atom_site_fract_z
_atom_site_U_iso_or_equiv
_atom_site_adp_type
_atom_site_occupancy
_atom_site_symmetry_multiplicity
_atom_site_calc_flag
_atom_site_refinement_flags
W1 W 0.674530(15) 0.704585(10) 0.661521(11) 0.01786(6) Uani 1 1 d .
C1 C 0.6428(4) 0.5890(3) 0.7817(3) 0.0244(9) Uani 1 1 d .
N1 N 0.6226(4) 0.5310(3) 0.8468(3) 0.0335(9) Uani 1 1 d .
C2 C 0.8425(4) 0.6184(3) 0.6333(3) 0.0186(8) Uani 1 1 d .
N2 N 0.9284(3) 0.5751(2) 0.6136(2) 0.0235(8) Uani 1 1 d .
C3 C 0.8384(4) 0.7934(3) 0.5920(3) 0.0221(9) Uani 1 1 d .
N3 N 0.9260(3) 0.8398(2) 0.5581(3) 0.0293(9) Uani 1 1 d .
C4 C 0.6119(4) 0.7738(3) 0.5277(3) 0.0261(9) Uani 1 1 d .
N4 N 0.5861(4) 0.8107(3) 0.4565(3) 0.0359(9) Uani 1 1 d .
C5 C 0.6165(4) 0.8371(3) 0.6725(3) 0.0294(10) Uani 1 1 d .
N5 N 0.5893(4) 0.9086(3) 0.6765(3) 0.0413(11) Uani 1 1 d .
C6 C 0.4573(4) 0.7099(3) 0.6986(3) 0.0296(10) Uani 1 1 d .
N6 N 0.3456(4) 0.7094(3) 0.7231(3) 0.0455(11) Uani 1 1 d .
C7 C 0.5909(4) 0.6027(3) 0.6187(3) 0.0242(9) Uani 1 1 d .
N7 N 0.5522(3) 0.5491(2) 0.5933(3) 0.0295(9) Uani 1 1 d .
C8 C 0.8066(4) 0.7126(3) 0.7602(3) 0.0274(10) Uani 1 1 d .
N8 N 0.8784(4) 0.7180(3) 0.8093(3) 0.0378(10) Uani 1 1 d .
Cu1 Cu 0.5000 0.5000 1.0000 0.03170(19) Uani 1 2 d S
N9 N 0.5574(4) 0.6135(2) 1.0191(2) 0.0316(9) Uani 1 1 d .
H9 H 0.5296 0.6089 1.0759 0.038 Uiso 1 1 calc R
N10 N 0.6599(4) 0.4220(2) 1.0581(2) 0.0301(9) Uani 1 1 d .
H10 H 0.6416 0.4060 1.1177 0.036 Uiso 1 1 calc R
N11 N 0.7872(4) 0.5499(3) 1.0617(2) 0.0323(9) Uani 1 1 d .
C9 C 0.4784(5) 0.6914(3) 0.9613(3) 0.0346(11) Uani 1 1 d .
H9A H 0.5181 0.7083 0.9009 0.041 Uiso 1 1 calc R
H9B H 0.4792 0.7435 0.9814 0.041 Uiso 1 1 calc R
C10 C 0.7073(5) 0.6261(3) 1.0094(3) 0.0371(12) Uani 1 1 d .
H10A H 0.7380 0.6390 0.9476 0.045 Uiso 1 1 calc R
H10B H 0.7242 0.6789 1.0254 0.045 Uiso 1 1 calc R
C11 C 0.7806(5) 0.5328(3) 1.1577(3) 0.0347(11) Uani 1 1 d .
H11A H 0.7147 0.4871 1.1869 0.042 Uiso 1 1 calc R
H11B H 0.7500 0.5885 1.1695 0.042 Uiso 1 1 calc R
C12 C 0.9179(5) 0.5007(4) 1.1947(3) 0.0423(13) Uani 1 1 d .
H12A H 0.9063 0.4790 1.2589 0.051 Uiso 1 1 calc R
H12B H 0.9528 0.4495 1.1763 0.051 Uiso 1 1 calc R
C13 C 1.0217(5) 0.5727(4) 1.1662(4) 0.0488(14) Uani 1 1 d .
H13A H 1.1110 0.5456 1.1843 0.059 Uiso 1 1 calc R
H13B H 1.0269 0.6000 1.1022 0.059 Uiso 1 1 calc R
C14 C 0.7910(5) 0.4697(4) 1.0365(3) 0.0361(11) Uani 1 1 d .
H14A H 0.8632 0.4277 1.0663 0.043 Uiso 1 1 calc R
H14B H 0.8134 0.4866 0.9732 0.043 Uiso 1 1 calc R
C15 C 0.6662(5) 0.3368(3) 1.0350(3) 0.0392(12) Uani 1 1 d .
H15A H 0.7192 0.2891 1.0766 0.047 Uiso 1 1 calc R
H15B H 0.7093 0.3476 0.9760 0.047 Uiso 1 1 calc R
O1 O 0.9830(4) 0.6413(3) 1.2059(3) 0.0520(10) Uani 1 1 d .
H1 H 1.0140 0.6900 1.1746 0.078 Uiso 1 1 calc R
Cu2 Cu 1.0000 0.5000 0.5000 0.02016(15) Uani 1 2 d S
N12 N 0.8018(3) 0.4785(2) 0.4960(2) 0.0209(7) Uani 1 1 d .
H12 H 0.7558 0.4939 0.5409 0.025 Uiso 1 1 calc R
N13 N 1.0341(3) 0.3838(2) 0.6008(2) 0.0194(7) Uani 1 1 d .
H13 H 1.0035 0.3947 0.6516 0.023 Uiso 1 1 calc R
N14 N 0.8160(3) 0.3188(2) 0.5932(2) 0.0228(8) Uani 1 1 d .
C16 C 0.8161(4) 0.6341(3) 0.3958(3) 0.0261(9) Uani 1 1 d .
H16A H 0.7941 0.6764 0.3381 0.031 Uiso 1 1 calc R
H16B H 0.7816 0.6606 0.4406 0.031 Uiso 1 1 calc R
C17 C 0.7517(4) 0.5429(3) 0.4127(3) 0.0253(9) Uani 1 1 d .
H17A H 0.6529 0.5504 0.4177 0.030 Uiso 1 1 calc R
H17B H 0.7775 0.5200 0.3640 0.030 Uiso 1 1 calc R
C18 C 0.7728(4) 0.3811(3) 0.5106(3) 0.0241(9) Uani 1 1 d .
H18A H 0.6753 0.3767 0.5085 0.029 Uiso 1 1 calc R
H18B H 0.8184 0.3631 0.4627 0.029 Uiso 1 1 calc R
C19 C 0.7434(4) 0.3303(3) 0.6732(3) 0.0248(9) Uani 1 1 d .
H19A H 0.7522 0.3922 0.6722 0.030 Uiso 1 1 calc R
H19B H 0.7861 0.2894 0.7251 0.030 Uiso 1 1 calc R
C20 C 0.5923(4) 0.3111(4) 0.6809(3) 0.0368(11) Uani 1 1 d .
H20A H 0.5519 0.3462 0.6258 0.044 Uiso 1 1 calc R
H20B H 0.5832 0.2470 0.6899 0.044 Uiso 1 1 calc R
C21 C 0.5152(5) 0.3351(4) 0.7569(4) 0.0439(13) Uani 1 1 d .
H21A H 0.5275 0.3987 0.7486 0.053 Uiso 1 1 calc R
H21B H 0.4185 0.3280 0.7549 0.053 Uiso 1 1 calc R
C22 C 0.9616(4) 0.3037(3) 0.5988(3) 0.0255(9) Uani 1 1 d .
H22A H 0.9993 0.2866 0.5484 0.031 Uiso 1 1 calc R
H22B H 0.9796 0.2527 0.6520 0.031 Uiso 1 1 calc R
O2 O 0.5566(4) 0.2821(3) 0.8404(2) 0.0634(12) Uani 1 1 d .
H2 H 0.6354 0.2624 0.8357 0.095 Uiso 1 1 calc R
Cu3 Cu 1.0000 1.0000 0.5000 0.02536(17) Uani 1 2 d S
N15 N 1.1762(3) 0.9618(2) 0.4454(2) 0.0264(8) Uani 1 1 d .
H15 H 1.2166 1.0134 0.4101 0.032 Uiso 1 1 calc R
N16 N 0.8974(3) 1.0214(2) 0.3907(3) 0.0282(8) Uani 1 1 d .
H16 H 0.9214 1.0762 0.3510 0.034 Uiso 1 1 calc R
N17 N 1.0704(4) 0.9422(3) 0.3194(3) 0.0359(9) Uani 1 1 d .
C23 C 1.2652(4) 0.9169(3) 0.5195(3) 0.0321(11) Uani 1 1 d .
H23A H 1.3596 0.9152 0.4968 0.039 Uiso 1 1 calc R
H23B H 1.2389 0.8548 0.5498 0.039 Uiso 1 1 calc R
C24 C 1.1603(4) 0.9033(3) 0.3892(3) 0.0316(11) Uani 1 1 d .
H24A H 1.2495 0.8914 0.3636 0.038 Uiso 1 1 calc R
H24B H 1.1264 0.8452 0.4271 0.038 Uiso 1 1 calc R
C25 C 1.1219(6) 1.0178(3) 0.2434(3) 0.0465(13) Uani 1 1 d .
H25A H 1.1658 1.0593 0.2650 0.056 Uiso 1 1 calc R
H25B H 1.0451 1.0511 0.2107 0.056 Uiso 1 1 calc R
C26 C 1.2209(8) 0.9882(5) 0.1818(5) 0.084(2) Uani 1 1 d .
H26A H 1.1795 0.9442 0.1624 0.101 Uiso 1 1 calc R
H26B H 1.3010 0.9586 0.2129 0.101 Uiso 1 1 calc R
C28 C 0.9283(5) 0.9510(3) 0.3465(3) 0.0337(11) Uani 1 1 d .
H28A H 0.8998 0.8925 0.3869 0.040 Uiso 1 1 calc R
H28B H 0.8751 0.9665 0.2948 0.040 Uiso 1 1 calc R
C27 C 1.2650(13) 1.0696(8) 0.1002(6) 0.139(4) Uani 1 1 d .
O3A O 1.1361(13) 1.0876(8) 0.0394(9) 0.150(4) Uiso 0.65 1 d P
O3B O 1.3814(19) 1.0174(13) 0.0423(13) 0.122(6) Uiso 0.35 1 d P
C29 C 0.7496(4) 1.0298(3) 0.4166(3) 0.0336(11) Uani 1 1 d .
H29A H 0.7137 0.9698 0.4448 0.040 Uiso 1 1 calc R
H29B H 0.6992 1.0613 0.3647 0.040 Uiso 1 1 calc R
O4 O 0.5542(5) 0.9403(3) 0.2828(3) 0.0666(12) Uani 1 1 d .
O5 O 0.5639(7) 0.8822(4) 0.1354(4) 0.120(2) Uani 1 1 d .
O6 O 0.1761(6) 0.7656(4) 0.1086(4) 0.1090(19) Uani 1 1 d .
O7 O 0.7992(9) 0.7863(6) 0.1155(6) 0.171(3) Uani 1 1 d .
O8 O 0.8722(3) 0.1885(2) 0.2245(2) 0.0419(9) Uani 1 1 d .

loop_
_atom_site_aniso_label
_atom_site_aniso_U_11
_atom_site_aniso_U_22
_atom_site_aniso_U_33
_atom_site_aniso_U_23
_atom_site_aniso_U_13
_atom_site_aniso_U_12
W1 0.01599(8) 0.01417(8) 0.02153(10) -0.00411(6) 0.00391(6) -0.00328(5)
C1 0.0193(19) 0.026(2) 0.027(2) -0.008(2) 0.0002(17) -0.0064(16)
N1 0.036(2) 0.031(2) 0.028(2) -0.0025(18) 0.0050(17) -0.0088(17)
C2 0.0156(17) 0.0155(19) 0.024(2) -0.0044(17) -0.0024(16) -0.0027(15)
N2 0.0209(17) 0.0222(18) 0.029(2) -0.0101(16) -0.0008(15) -0.0033(14)
C3 0.024(2) 0.017(2) 0.023(2) -0.0047(17) -0.0005(17) -0.0001(16)
N3 0.0268(18) 0.0180(18) 0.037(2) -0.0028(16) 0.0058(16) -0.0008(15)
C4 0.026(2) 0.020(2) 0.030(3) -0.0054(19) -0.0075(19) 0.0013(17)
N4 0.042(2) 0.028(2) 0.034(2) -0.0046(19) -0.0082(19) 0.0047(17)
C5 0.021(2) 0.023(2) 0.043(3) -0.012(2) 0.0072(19) -0.0045(17)
N5 0.031(2) 0.030(2) 0.065(3) -0.022(2) 0.007(2) -0.0023(17)
C6 0.022(2) 0.019(2) 0.043(3) -0.006(2) 0.0063(19) -0.0029(16)
N6 0.029(2) 0.034(2) 0.070(3) -0.014(2) 0.009(2) -0.0035(17)
C7 0.0148(18) 0.021(2) 0.033(3) -0.0034(19) 0.0017(17) -0.0051(15)
N7 0.0205(17) 0.031(2) 0.040(2) -0.0152(18) -0.0002(16) -0.0037(15)
C8 0.029(2) 0.025(2) 0.028(3) -0.0080(19) 0.0057(19) -0.0078(18)
N8 0.039(2) 0.047(3) 0.027(2) -0.0096(19) 0.0031(18) -0.0179(19)
Cu1 0.0313(4) 0.0293(4) 0.0306(4) -0.0019(3) -0.0056(3) -0.0117(3)
N9 0.040(2) 0.034(2) 0.020(2) -0.0043(17) -0.0009(16) -0.0157(17)
N10 0.034(2) 0.034(2) 0.019(2) -0.0053(16) 0.0008(16) -0.0070(16)
N11 0.0294(19) 0.047(2) 0.023(2) -0.0142(19) -0.0001(16) -0.0121(17)
C9 0.046(3) 0.031(3) 0.025(3) -0.006(2) -0.006(2) -0.006(2)
C10 0.040(3) 0.042(3) 0.027(3) -0.005(2) 0.001(2) -0.022(2)
C11 0.036(2) 0.046(3) 0.024(3) -0.013(2) 0.004(2) -0.014(2)
C12 0.047(3) 0.052(3) 0.032(3) -0.019(3) -0.012(2) 0.013(2)
C13 0.028(2) 0.083(4) 0.045(3) -0.034(3) -0.003(2) 0.002(3)
C14 0.033(2) 0.052(3) 0.028(3) -0.020(2) 0.004(2) -0.014(2)
C15 0.046(3) 0.037(3) 0.033(3) -0.010(2) -0.006(2) 0.001(2)
O1 0.050(2) 0.071(3) 0.045(2) -0.032(2) -0.0038(18) -0.010(2)
Cu2 0.0169(3) 0.0168(3) 0.0260(4) -0.0054(3) -0.0030(3) -0.0020(3)
N12 0.0201(16) 0.0220(17) 0.0219(19) -0.0094(15) 0.0010(14) -0.0008(13)
N13 0.0169(15) 0.0189(17) 0.0238(19) -0.0090(14) 0.0003(13) -0.0021(13)
N14 0.0197(16) 0.0213(17) 0.027(2) -0.0075(15) 0.0004(14) -0.0038(13)
C16 0.0185(19) 0.027(2) 0.031(3) -0.0073(19) -0.0030(17) -0.0004(16)
C17 0.0210(19) 0.028(2) 0.025(2) -0.0049(19) -0.0047(17) -0.0030(17)
C18 0.025(2) 0.022(2) 0.027(2) -0.0094(18) 0.0011(17) -0.0045(16)
C19 0.026(2) 0.023(2) 0.023(2) -0.0041(18) 0.0001(17) -0.0060(17)
C20 0.025(2) 0.046(3) 0.038(3) -0.014(2) 0.005(2) -0.004(2)
C21 0.034(3) 0.051(3) 0.045(3) -0.014(3) 0.006(2) -0.001(2)
C22 0.027(2) 0.018(2) 0.032(3) -0.0089(18) 0.0010(18) -0.0009(16)
O2 0.054(2) 0.095(3) 0.033(2) -0.014(2) 0.0058(18) -0.004(2)
Cu3 0.0194(3) 0.0186(3) 0.0366(5) -0.0086(3) 0.0042(3) -0.0013(3)
N15 0.0215(17) 0.0177(17) 0.040(2) -0.0108(16) 0.0072(16) -0.0036(13)
N16 0.0267(18) 0.0164(17) 0.039(2) -0.0067(16) 0.0046(16) -0.0016(14)
N17 0.038(2) 0.029(2) 0.042(3) -0.0152(19) 0.0064(19) -0.0044(17)
C23 0.022(2) 0.026(2) 0.045(3) -0.008(2) 0.004(2) -0.0005(17)
C24 0.032(2) 0.019(2) 0.043(3) -0.013(2) 0.011(2) -0.0017(18)
C25 0.065(4) 0.033(3) 0.039(3) -0.010(2) 0.011(3) -0.010(2)
C26 0.080(5) 0.101(6) 0.061(5) -0.019(4) 0.018(4) 0.001(4)
C28 0.036(2) 0.025(2) 0.042(3) -0.015(2) 0.002(2) -0.0029(19)
C27 0.197(12) 0.150(10) 0.055(6) -0.016(6) 0.046(7) -0.056(8)
C29 0.026(2) 0.022(2) 0.047(3) -0.003(2) -0.001(2) -0.0038(17)
O4 0.090(3) 0.058(3) 0.053(3) -0.022(2) -0.020(2) 0.019(2)
O5 0.145(6) 0.101(5) 0.104(5) -0.023(4) 0.014(4) -0.031(4)
O6 0.130(5) 0.116(5) 0.086(4) -0.035(4) -0.006(4) -0.032(4)
O7 0.210(9) 0.146(7) 0.153(8) -0.046(6) -0.001(6) -0.005(6)
O8 0.0306(17) 0.0284(17) 0.061(2) -0.0087(17) 0.0010(16) -0.0029(14)

loop_
_atom_type_symbol
_atom_type_description
_atom_type_scat_dispersion_real
_atom_type_scat_dispersion_imag
_atom_type_scat_source
C C 0.0033 0.0016 'International Tables Vol C Tables 4.2.6.8 and 6.1.1.4'
H H 0.0000 0.0000 'International Tables Vol C Tables 4.2.6.8 and 6.1.1.4'
N N 0.0061 0.0033 'International Tables Vol C Tables 4.2.6.8 and 6.1.1.4'
O O 0.0106 0.0060 'International Tables Vol C Tables 4.2.6.8 and 6.1.1.4'
Cu Cu 0.3201 1.2651 'International Tables Vol C Tables 4.2.6.8 and 6.1.1.4'
W W -0.8490 6.8722 'International Tables Vol C Tables 4.2.6.8 and 6.1.1.4'

loop_
_geom_angle_atom_site_label_1
_geom_angle_atom_site_label_2
_geom_angle_atom_site_label_3
_geom_angle
_geom_angle_site_symmetry_1
_geom_angle_site_symmetry_3
C5 W1 C7 139.05(16) . .
C5 W1 C2 144.99(14) . .
C7 W1 C2 71.87(14) . .
C5 W1 C1 115.78(16) . .
C7 W1 C1 75.14(16) . .
C2 W1 C1 83.53(15) . .
C5 W1 C8 77.30(17) . .
C7 W1 C8 139.42(16) . .
C2 W1 C8 82.83(15) . .
C1 W1 C8 70.82(15) . .
C5 W1 C6 71.03(15) . .
C7 W1 C6 75.14(16) . .
C2 W1 C6 143.97(15) . .
C1 W1 C6 74.34(16) . .
C8 W1 C6 114.89(17) . .
C5 W1 C4 81.03(17) . .
C7 W1 C4 73.22(16) . .
C2 W1 C4 99.47(16) . .
C1 W1 C4 145.41(15) . .
C8 W1 C4 143.74(15) . .
C6 W1 C4 84.31(17) . .
C5 W1 C3 73.80(15) . .
C7 W1 C3 125.92(15) . .
C2 W1 C3 72.84(14) . .
C1 W1 C3 138.29(15) . .
C8 W1 C3 72.48(15) . .
C6 W1 C3 140.88(15) . .
C4 W1 C3 73.74(15) . .
N1 C1 W1 176.6(4) . .
N2 C2 W1 176.0(4) . .
N3 C3 W1 177.8(4) . .
N4 C4 W1 176.4(4) . .
N5 C5 W1 177.8(4) . .
N6 C6 W1 175.8(5) . .
N7 C7 W1 176.6(4) . .
N8 C8 W1 177.7(4) . .
N10 Cu1 N10 180.000(1) . 2_667
N10 Cu1 N9 85.60(15) . 2_667
N10 Cu1 N9 94.40(15) 2_667 2_667
N10 Cu1 N9 94.40(15) . .
N10 Cu1 N9 85.60(15) 2_667 .
N9 Cu1 N9 180.000(1) 2_667 .
C9 N9 C10 113.5(3) . .
C9 N9 Cu1 107.3(3) . .
C10 N9 Cu1 115.3(3) . .
C15 N10 C14 113.3(4) . .
C15 N10 Cu1 107.5(3) . .
C14 N10 Cu1 113.6(3) . .
C10 N11 C14 115.6(4) . .
C10 N11 C11 117.1(4) . .
C14 N11 C11 115.0(4) . .
N9 C9 C15 108.0(4) . 2_667
N11 C10 N9 114.8(4) . .
N11 C11 C12 111.2(4) . .
C13 C12 C11 113.9(4) . .
O1 C13 C12 109.4(4) . .
N11 C14 N10 113.6(4) . .
N10 C15 C9 107.6(4) . 2_667
N12 Cu2 N12 180.0 2_766 .
N12 Cu2 N13 85.54(12) 2_766 .
N12 Cu2 N13 94.46(12) . .
N12 Cu2 N13 94.46(12) 2_766 2_766
N12 Cu2 N13 85.54(12) . 2_766
N13 Cu2 N13 180.00(18) . 2_766
C17 N12 C18 113.4(3) . .
C17 N12 Cu2 108.3(2) . .
C18 N12 Cu2 114.2(2) . .
C16 N13 C22 112.6(3) 2_766 .
C16 N13 Cu2 107.7(2) 2_766 .
C22 N13 Cu2 115.2(3) . .
C18 N14 C22 115.3(3) . .
C18 N14 C19 115.5(3) . .
C22 N14 C19 114.0(3) . .
N13 C16 C17 107.5(3) 2_766 .
N12 C17 C16 107.6(3) . .
N14 C18 N12 113.6(3) . .
N14 C19 C20 112.8(4) . .
C21 C20 C19 112.1(4) . .
O2 C21 C20 114.0(4) . .
N14 C22 N13 114.5(3) . .
N16 Cu3 N16 180.000(1) . 2_776
N16 Cu3 N15 93.55(14) . .
N16 Cu3 N15 86.45(14) 2_776 .
N16 Cu3 N15 86.45(14) . 2_776
N16 Cu3 N15 93.55(14) 2_776 2_776
N15 Cu3 N15 180.000(1) . 2_776
C23 N15 C24 112.6(3) . .
C23 N15 Cu3 106.3(3) . .
C24 N15 Cu3 115.0(2) . .
C29 N16 C28 112.4(3) . .
C29 N16 Cu3 107.1(3) . .
C28 N16 Cu3 114.3(3) . .
C24 N17 C28 115.9(4) . .
C24 N17 C25 116.5(4) . .
C28 N17 C25 115.6(4) . .
N15 C23 C29 108.9(3) . 2_776
N17 C24 N15 114.5(3) . .
N17 C25 C26 113.7(5) . .
C25 C26 C27 111.6(7) . .
N17 C28 N16 113.7(4) . .
C26 C27 O3A 102.6(9) . .
C26 C27 O3B 102.1(10) . .
O3A C27 O3B 100.0(9) . .
N16 C29 C23 107.8(4) . 2_776

loop_
_geom_bond_atom_site_label_1
_geom_bond_atom_site_label_2
_geom_bond_distance
_geom_bond_site_symmetry_2
W1 C5 2.162(4) .
W1 C7 2.164(4) .
W1 C2 2.167(4) .
W1 C1 2.171(4) .
W1 C8 2.171(5) .
W1 C6 2.172(4) .
W1 C4 2.175(5) .
W1 C3 2.177(4) .
C1 N1 1.142(5) .
C2 N2 1.134(5) .
C3 N3 1.144(5) .
C4 N4 1.136(5) .
C5 N5 1.148(5) .
C6 N6 1.134(5) .
C7 N7 1.144(5) .
C8 N8 1.130(6) .
Cu1 N10 2.007(4) .
Cu1 N10 2.007(4) 2_667
Cu1 N9 2.020(4) 2_667
Cu1 N9 2.020(4) .
N9 C9 1.472(6) .
N9 C10 1.489(5) .
N10 C15 1.489(6) .
N10 C14 1.492(5) .
N11 C10 1.428(6) .
N11 C14 1.434(6) .
N11 C11 1.470(6) .
C9 C15 1.508(6) 2_667
C11 C12 1.505(7) .
C12 C13 1.501(7) .
C13 O1 1.432(6) .
C15 C9 1.508(6) 2_667
Cu2 N12 2.011(3) 2_766
Cu2 N12 2.011(3) .
Cu2 N13 2.012(3) .
Cu2 N13 2.012(3) 2_766
N12 C17 1.475(5) .
N12 C18 1.501(5) .
N13 C16 1.481(5) 2_766
N13 C22 1.493(5) .
N14 C18 1.432(5) .
N14 C22 1.439(5) .
N14 C19 1.475(5) .
C16 N13 1.481(5) 2_766
C16 C17 1.529(6) .
C19 C20 1.523(6) .
C20 C21 1.522(7) .
C21 O2 1.395(6) .
Cu3 N16 2.017(4) .
Cu3 N16 2.017(4) 2_776
Cu3 N15 2.018(3) .
Cu3 N15 2.018(3) 2_776
N15 C23 1.483(6) .
N15 C24 1.504(6) .
N16 C29 1.486(5) .
N16 C28 1.496(5) .
N17 C24 1.427(6) .
N17 C28 1.438(6) .
N17 C25 1.467(6) .
C23 C29 1.514(7) 2_776
C25 C26 1.489(8) .
C26 C27 1.544(11) .
C27 O3A 1.615(15) .
C27 O3B 1.74(2) .
C29 C23 1.514(7) 2_776

loop_
_platon_squeeze_void_nr
_platon_squeeze_void_average_x
_platon_squeeze_void_average_y
_platon_squeeze_void_average_z
_platon_squeeze_void_volume
_platon_squeeze_void_count_electrons
1 -0.006 0.257 0.037 14.8 0.5
2 0.005 0.743 0.963 13.7 0.3
3 0.231 -0.043 0.880 75.4 18.6
4 0.083 0.694 0.679 6.9 -0.1
5 0.768 0.042 0.120 74.3 19.4
6 0.917 0.306 0.321 7.0 -0.1
